data_1565153
loop_
_publ_author_name
'Wang, Lele'
'Han, Hua-Bin'
'Gu, Lijie'
'Zhang, Wenjing'
'Zhao, Junwei'
'Wang, Qi-Lin'

_publ_section_title
;
 Skeletal remodeling of chalcone-based pyridinium salts to access
 isoindoline polycycles and their bridged derivatives
;
_journal_name_full 'Chemical Science'
_journal_paper_doi 10.1039/D1SC05741C
_journal_year 2021
_chemical_formula_moiety 'C26 H26 N4 O3'
_chemical_formula_sum 'C26 H26 N4 O3'
_chemical_formula_weight 442.51
_space_group_crystal_system triclinic
_space_group_IT_number 2
_space_group_name_Hall '-P 1'
_space_group_name_H-M_alt 'P -1'
_atom_sites_solution_hydrogens mixed
_atom_sites_solution_primary direct
_audit_creation_date 2020-06-24
_audit_creation_method
;
Olex2 1.2
(compiled 2018.05.29 svn.r3508 for OlexSys, GUI svn.r5506)
;
_audit_update_record
;
2021-05-28 deposited with the CCDC.	2021-11-08 downloaded from the CCDC.
;
_cell_angle_alpha 106.178(4)
_cell_angle_beta 93.800(3)
_cell_angle_gamma 114.614(3)
_cell_formula_units_Z 2
_cell_length_a 9.5216(3)
_cell_length_b 10.7823(4)
_cell_length_c 12.6332(5)
_cell_measurement_reflns_used 2433
_cell_measurement_temperature 293(2)
_cell_measurement_theta_max 67.7780
_cell_measurement_theta_min 4.7750
_cell_volume 1107.48(8)
_computing_cell_refinement 'CrysAlisPro 1.171.40.53 (Rigaku OD, 2019)'
_computing_data_collection 'CrysAlisPro 1.171.40.53 (Rigaku OD, 2019)'
_computing_data_reduction 'CrysAlisPro 1.171.40.53 (Rigaku OD, 2019)'
_computing_molecular_graphics 'Olex2 (Dolomanov et al., 2009)'
_computing_publication_material 'Olex2 (Dolomanov et al., 2009)'
_computing_structure_refinement 'ShelXL (Sheldrick, 2015)'
_computing_structure_solution 'ShelXS (Sheldrick, 2008)'
_diffrn_ambient_temperature 293(2)
_diffrn_detector 'CCD plate'
_diffrn_detector_area_resol_mean 16.2312
_diffrn_detector_type Eos
_diffrn_measured_fraction_theta_full 0.999
_diffrn_measured_fraction_theta_max 0.999
_diffrn_measurement_details
;
List of Runs (angles in degrees, time in seconds):

  # Type    Start    End  Width  t~exp~   \w     \q     \k     \f   Frames
#--------------------------------------------------------------------------
  1  \w    -52.00  35.00   0.50    1.50    --  -33.50  57.00 -60.00  174
  2  \w   -108.00 -32.00   0.50    1.50    --  -33.50 178.00 120.00  152
  3  \w   -102.00 -15.00   0.50    1.50    --  -33.50 -57.00 150.00  174
  4  \w    -34.00  59.00   0.50    1.50    --   36.47 -37.00-120.00  186
  5  \w     57.00 110.00   0.50    1.50    --   36.47 178.00-180.00  106
  6  \w     57.00 110.00   0.50    1.50    --   36.47 178.00 150.00  106
  7  \w     14.00 107.00   0.50    1.50    --   36.47  37.00  60.00  186
  8  \w     -4.00  53.00   0.50    1.50    --   36.47 -99.00  30.00  114
  9  \w     11.00  40.00   0.50    1.50    --   36.47  77.00  60.00   58
 10  \w    -32.00  19.00   0.50    1.50    --   36.47 -77.00 120.00  102
 11  \w     40.00  65.00   0.50    1.50    --   36.47 -77.00 120.00   50
 12  \w     31.00 105.00   0.50    1.50    --   36.47  57.00 -30.00  148
 13  \w     19.00  72.00   0.50    1.50    --   36.47 -99.00 120.00  106
 14  \w      5.00  75.00   0.50    1.50    --   36.47 -99.00 -90.00  140
 15  \w     61.00 105.00   0.50    1.50    --   36.47  77.00  60.00   88
 16  \w    152.00 178.00   0.50    6.50    --  108.00 111.00 150.00   52
 17  \w     44.00  99.00   0.50    6.50    --  108.00-111.00 150.00  110
 18  \w     38.00 127.00   0.50    6.50    --  108.00 -45.00   0.00  178
 19  \w     80.00 132.00   0.50    6.50    --  108.00 -77.00  90.00  104
 20  \w     76.00 108.00   0.50    6.50    --  108.00 -94.00 -60.00   64
 21  \w     45.00 123.00   0.50    6.50    --  108.00 -45.00-180.00  156
 22  \w     97.00 149.00   0.50    6.50    --  108.00  30.00  30.00  104
 23  \w     37.00 122.00   0.50    6.50    --  108.00 -30.00  90.00  170
 24  \w     76.00 109.00   0.50    6.50    --  108.00 -94.00-180.00   66
 25  \w     68.00 109.00   0.50    6.50    --  108.00-111.00  90.00   82
 26  \w     40.00 127.00   0.50    6.50    --  108.00 -45.00 -90.00  174
 27  \w     60.00 101.00   0.50    6.50    --  108.00 -94.00 -90.00   82
 28  \w     38.00 178.00   0.50    6.50    --  108.00   0.00 150.00  280
;
_diffrn_measurement_device 'four-circle diffractometer'
_diffrn_measurement_device_type 'Xcalibur, Eos, Gemini'
_diffrn_measurement_method '\w scans'
_diffrn_orient_matrix_type 'CrysAlisPro convention (1999,Acta A55,543-557)'
_diffrn_orient_matrix_UB_11 -0.0063998000
_diffrn_orient_matrix_UB_12 0.0251273000
_diffrn_orient_matrix_UB_13 0.1253772000
_diffrn_orient_matrix_UB_21 -0.1810276000
_diffrn_orient_matrix_UB_22 -0.0903974000
_diffrn_orient_matrix_UB_23 -0.0325428000
_diffrn_orient_matrix_UB_31 0.0174674000
_diffrn_orient_matrix_UB_32 -0.1381035000
_diffrn_orient_matrix_UB_33 -0.0088731000
_diffrn_radiation_monochromator graphite
_diffrn_radiation_probe x-ray
_diffrn_radiation_type CuK\a
_diffrn_radiation_wavelength 1.54184
_diffrn_reflns_av_R_equivalents 0.0229
_diffrn_reflns_av_unetI/netI 0.0326
_diffrn_reflns_Laue_measured_fraction_full 0.999
_diffrn_reflns_Laue_measured_fraction_max 0.999
_diffrn_reflns_limit_h_max 11
_diffrn_reflns_limit_h_min -7
_diffrn_reflns_limit_k_max 8
_diffrn_reflns_limit_k_min -12
_diffrn_reflns_limit_l_max 14
_diffrn_reflns_limit_l_min -15
_diffrn_reflns_number 7986
_diffrn_reflns_point_group_measured_fraction_full 0.999
_diffrn_reflns_point_group_measured_fraction_max 0.999
_diffrn_reflns_theta_full 67.068
_diffrn_reflns_theta_max 67.068
_diffrn_reflns_theta_min 3.725
_diffrn_source 'fine-focus sealed X-ray tube'
_diffrn_source_type 'Enhance (Cu) X-ray Source'
_exptl_absorpt_coefficient_mu 0.715
_exptl_absorpt_correction_T_max 1.00000
_exptl_absorpt_correction_T_min 0.86956
_exptl_absorpt_correction_type multi-scan
_exptl_absorpt_process_details
;
CrysAlisPro 1.171.40.53 (Rigaku Oxford Diffraction, 2019)
Empirical absorption correction using spherical harmonics,
 implemented in SCALE3 ABSPACK scaling algorithm.
;
_exptl_crystal_colour yellow
_exptl_crystal_colour_primary yellow
_exptl_crystal_density_diffrn 1.327
_exptl_crystal_description prism
_exptl_crystal_F_000 468
_exptl_crystal_size_max 0.22
_exptl_crystal_size_mid 0.1
_exptl_crystal_size_min 0.09
_refine_diff_density_max 0.334
_refine_diff_density_min -0.206
_refine_diff_density_rms 0.041
_refine_ls_extinction_method none
_refine_ls_goodness_of_fit_ref 1.047
_refine_ls_hydrogen_treatment mixed
_refine_ls_matrix_type full
_refine_ls_number_parameters 326
_refine_ls_number_reflns 3949
_refine_ls_number_restraints 40
_refine_ls_restrained_S_all 1.063
_refine_ls_R_factor_all 0.0763
_refine_ls_R_factor_gt 0.0570
_refine_ls_shift/su_max 0.000
_refine_ls_shift/su_mean 0.000
_refine_ls_structure_factor_coef Fsqd
_refine_ls_weighting_details 'w=1/[\s^2^(Fo^2^)+(0.1040P)^2^+0.0918P] where P=(Fo^2^+2Fc^2^)/3'
_refine_ls_weighting_scheme calc
_refine_ls_wR_factor_gt 0.1642
_refine_ls_wR_factor_ref 0.1847
_reflns_Friedel_coverage 0.000
_reflns_number_gt 2883
_reflns_number_total 3949
_reflns_threshold_expression 'I > 2\s(I)'
_cod_data_source_file d1sc05741c2.cif
_cod_data_source_block zzy119
_cod_original_cell_volume 1107.47(8)
_cod_database_code 1565153
_shelx_shelxl_version_number 2014/7
_chemical_oxdiff_formula C14H15N2O4
_shelx_space_group_comment
;
The symmetry employed for this shelxl refinement is uniquely defined
by the following loop, which should always be used as a source of
symmetry information in preference to the above space-group names.
They are only intended as comments.
;
_shelx_estimated_absorpt_t_max 0.938
_shelx_estimated_absorpt_t_min 0.859
_reflns_odcompleteness_completeness 99.92
_reflns_odcompleteness_iscentric 1
_reflns_odcompleteness_theta 66.97
_olex2_refinement_description
;
1. Fixed Uiso
 At 1.2 times of:
  All C(H) groups, All C(H,H) groups, All N(H) groups
2. Restrained distances
 C21A-N4
 1.45 with sigma of 0.02
 C25A-C24A
 1.52 with sigma of 0.02
 C24A-C23A
 1.52 with sigma of 0.02
 C26A-C25A
 1.52 with sigma of 0.02
3. Uiso/Uaniso restraints and constraints
Uanis(N4) \\sim Ueq, Uanis(C22) \\sim Ueq, Uanis(C26) \\sim Ueq, Uanis(C25)
\\sim Ueq, Uanis(C24) \\sim Ueq, Uanis(C23) \\sim Ueq: with sigma of 0.01 and
sigma for terminal atoms of 0.02
Uanis(C20) = Uanis(C20A)
Uanis(C21) = Uanis(C21A)
Uanis(N4) = Uanis(N4A)
Uanis(C22) = Uanis(C22A)
Uanis(C23) = Uanis(C23A)
Uanis(C24) = Uanis(C24A)
Uanis(C25) = Uanis(C25A)
Uanis(C26) = Uanis(C26A)
4. Others
 Sof(N4A)=Sof(C20A)=Sof(H20A)=Sof(C21A)=Sof(H21A)=Sof(C22A)=Sof(H22C)=
 Sof(H22D)=Sof(C23A)=Sof(H23C)=Sof(H23D)=Sof(C24A)=Sof(H24C)=Sof(H24D)=
 Sof(C25A)=Sof(H25C)=Sof(H25D)=Sof(C26A)=Sof(H26C)=Sof(H26D)=1-FVAR(1)
 Sof(N4)=Sof(C20)=Sof(H20)=Sof(C21)=Sof(H21)=Sof(C22)=Sof(H22A)=Sof(H22B)=
 Sof(C23)=Sof(H23A)=Sof(H23B)=Sof(C24)=Sof(H24A)=Sof(H24B)=Sof(C25)=Sof(H25A)=
 Sof(H25B)=Sof(C26)=Sof(H26A)=Sof(H26B)=FVAR(1)
5.a Ternary CH refined with riding coordinates:
 C9(H9)
5.b Secondary CH2 refined with riding coordinates:
 C10(H10A,H10B), C22(H22A,H22B), C22A(H22C,H22D), C23(H23A,H23B), C23A(H23C,
 H23D), C24(H24A,H24B), C24A(H24C,H24D), C25(H25A,H25B), C25A(H25C,H25D),
 C26(H26A,H26B), C26A(H26C,H26D)
5.c Aromatic/amide H refined with riding coordinates:
 N1(H1), C5(H5), C6(H6), C7(H7), C8(H8), C13(H13), C14(H14), C15(H15),
 C16(H16), C17(H17), C20(H20), C20A(H20A), C21(H21), C21A(H21A)
;
_olex2_submission_special_instructions 'No special instructions were received'
_oxdiff_exptl_absorpt_empirical_details
;
Empirical correction (ABSPACK) includes:
- Absorption correction using spherical harmonics
- Frame scaling
;
_oxdiff_exptl_absorpt_empirical_full_max 1.244
_oxdiff_exptl_absorpt_empirical_full_min 0.883

loop_
_space_group_symop_operation_xyz
'x, y, z'
'-x, -y, -z'

loop_
_atom_site_label
_atom_site_type_symbol
_atom_site_fract_x
_atom_site_fract_y
_atom_site_fract_z
_atom_site_U_iso_or_equiv
_atom_site_adp_type
_atom_site_occupancy
_atom_site_site_symmetry_order
_atom_site_calc_flag
_atom_site_refinement_flags_posn
_atom_site_refinement_flags_adp
_atom_site_refinement_flags_occupancy
_atom_site_disorder_assembly
_atom_site_disorder_group
O1 O 0.89738(19) 0.31207(18) 0.50692(17) 0.0676(5) Uani 1 1 d . . . . .
O2 O 0.5901(4) -0.3333(3) 0.1411(2) 0.1162(10) Uani 1 1 d . . . . .
O3 O 0.8335(4) -0.1799(3) 0.2243(2) 0.1010(9) Uani 1 1 d . . . . .
N1 N 0.8373(2) 0.4069(2) 0.37849(19) 0.0578(5) Uani 1 1 d . . . . .
H1 H 0.9039 0.4964 0.4120 0.069 Uiso 1 1 calc R . . . .
N2 N 0.4428(2) -0.05588(19) 0.31626(17) 0.0556(5) Uani 1 1 d . . . . .
N3 N 0.6913(4) -0.2119(3) 0.2005(2) 0.0836(8) Uani 1 1 d . . . . .
N4 N 1.1080(7) 0.2046(7) 0.1508(5) 0.0908(17) Uani 0.763(5) 1 d D U P A 1
N4A N 1.057(3) 0.169(3) 0.108(2) 0.0908(17) Uani 0.237(5) 1 d . . P A 2
C1 C 0.8214(2) 0.2996(2) 0.4190(2) 0.0521(5) Uani 1 1 d . . . . .
C2 C 0.6917(3) 0.1563(2) 0.33495(19) 0.0478(5) Uani 1 1 d . . . . .
C3 C 0.6406(3) 0.2055(2) 0.24592(19) 0.0511(5) Uani 1 1 d . . . . .
C4 C 0.7327(3) 0.3553(2) 0.2755(2) 0.0516(5) Uani 1 1 d . . . . .
C5 C 0.7174(3) 0.4325(3) 0.2093(2) 0.0612(6) Uani 1 1 d . . . . .
H5 H 0.7798 0.5322 0.2310 0.073 Uiso 1 1 calc R . . . .
C6 C 0.6066(4) 0.3574(3) 0.1098(2) 0.0733(8) Uani 1 1 d . . . . .
H6 H 0.5936 0.4068 0.0633 0.088 Uiso 1 1 calc R . . . .
C7 C 0.5146(4) 0.2093(3) 0.0782(2) 0.0796(9) Uani 1 1 d . . . . .
H7 H 0.4410 0.1605 0.0103 0.096 Uiso 1 1 calc R . . . .
C8 C 0.5299(4) 0.1315(3) 0.1462(2) 0.0686(7) Uani 1 1 d . . . . .
H8 H 0.4668 0.0320 0.1246 0.082 Uiso 1 1 calc R . . . .
C9 C 0.5605(2) 0.0844(2) 0.39509(18) 0.0448(5) Uani 1 1 d . . . . .
H9 H 0.6084 0.0673 0.4572 0.054 Uiso 1 1 calc R . . . .
C10 C 0.2793(3) -0.0823(3) 0.3183(3) 0.0709(7) Uani 1 1 d . . . . .
H10A H 0.2240 -0.1626 0.3446 0.085 Uiso 1 1 calc R . . . .
H10B H 0.2219 -0.1017 0.2444 0.085 Uiso 1 1 calc R . . . .
C11 C 0.3015(3) 0.0579(3) 0.4000(2) 0.0597(6) Uani 1 1 d . . . . .
C12 C 0.4598(3) 0.1551(2) 0.43977(18) 0.0486(5) Uani 1 1 d . . . . .
C13 C 0.5047(3) 0.2914(3) 0.5165(2) 0.0631(6) Uani 1 1 d . . . . .
H13 H 0.6111 0.3575 0.5423 0.076 Uiso 1 1 calc R . . . .
C14 C 0.3899(4) 0.3285(4) 0.5544(3) 0.0821(9) Uani 1 1 d . . . . .
H14 H 0.4191 0.4203 0.6055 0.099 Uiso 1 1 calc R . . . .
C15 C 0.2325(4) 0.2302(4) 0.5169(3) 0.0896(10) Uani 1 1 d . . . . .
H15 H 0.1564 0.2556 0.5442 0.108 Uiso 1 1 calc R . . . .
C16 C 0.1864(3) 0.0947(4) 0.4394(3) 0.0819(9) Uani 1 1 d . . . . .
H16 H 0.0800 0.0290 0.4139 0.098 Uiso 1 1 calc R . . . .
C17 C 0.4915(3) -0.1446(2) 0.2528(2) 0.0622(7) Uani 1 1 d . . . . .
H17 H 0.4181 -0.2389 0.2102 0.075 Uiso 1 1 calc R . . . .
C18 C 0.6453(4) -0.1006(3) 0.2489(2) 0.0630(7) Uani 1 1 d . . . . .
C19 C 0.7694(3) 0.0521(3) 0.2952(3) 0.0633(7) Uani 1 1 d . . . . .
H19 H 0.834(4) 0.069(3) 0.363(3) 0.076 Uiso 1 1 d R . . . .
C20 C 0.8552(4) 0.0878(3) 0.1997(3) 0.0577(8) Uani 0.763(5) 1 d . . P A 1
H20 H 0.7981 0.0558 0.1267 0.069 Uiso 0.763(5) 1 calc R . P A 1
C20A C 0.9309(15) 0.1395(12) 0.2706(10) 0.0577(8) Uani 0.237(5) 1 d . . P A 2
H20A H 1.0168 0.2069 0.3288 0.069 Uiso 0.237(5) 1 calc R . P A 2
C21 C 1.0081(6) 0.1630(5) 0.2229(4) 0.0766(13) Uani 0.763(5) 1 d . . P A 1
H21 H 1.0570 0.1929 0.2979 0.092 Uiso 0.763(5) 1 calc R . P A 1
C21A C 0.9429(18) 0.1164(18) 0.1678(15) 0.0766(13) Uani 0.237(5) 1 d D . P A 2
H21A H 0.8485 0.0441 0.1197 0.092 Uiso 0.237(5) 1 calc R . P A 2
C22 C 1.0428(9) 0.1886(9) 0.0365(6) 0.097(2) Uani 0.763(5) 1 d . U P A 1
H22A H 0.9524 0.0939 0.0032 0.117 Uiso 0.763(5) 1 calc R . P A 1
H22B H 1.1218 0.1929 -0.0090 0.117 Uiso 0.763(5) 1 calc R . P A 1
C22A C 0.986(4) 0.170(3) 0.000(2) 0.097(2) Uani 0.237(5) 1 d . . P A 2
H22C H 1.0328 0.1392 -0.0615 0.117 Uiso 0.237(5) 1 calc R . P A 2
H22D H 0.8725 0.1129 -0.0195 0.117 Uiso 0.237(5) 1 calc R . P A 2
C23 C 0.9899(11) 0.3085(14) 0.0327(16) 0.106(2) Uani 0.763(5) 1 d . U P A 1
H23A H 0.9606 0.3011 -0.0447 0.127 Uiso 0.763(5) 1 calc R . P A 1
H23B H 0.8999 0.2971 0.0680 0.127 Uiso 0.763(5) 1 calc R . P A 1
C23A C 1.032(4) 0.315(5) 0.034(6) 0.106(2) Uani 0.237(5) 1 d D . P A 2
H23C H 0.9709 0.3284 0.0911 0.127 Uiso 0.237(5) 1 calc R . P A 2
H23D H 0.9849 0.3271 -0.0300 0.127 Uiso 0.237(5) 1 calc R . P A 2
C24 C 1.1295(9) 0.4523(9) 0.0960(7) 0.116(2) Uani 0.763(5) 1 d . U P A 1
H24A H 1.0977 0.5285 0.1038 0.139 Uiso 0.763(5) 1 calc R . P A 1
H24B H 1.2115 0.4686 0.0523 0.139 Uiso 0.763(5) 1 calc R . P A 1
C24A C 1.188(3) 0.451(3) 0.080(3) 0.116(2) Uani 0.237(5) 1 d D . P A 2
H24C H 1.2625 0.4472 0.0316 0.139 Uiso 0.237(5) 1 calc R . P A 2
H24D H 1.1741 0.5364 0.0867 0.139 Uiso 0.237(5) 1 calc R . P A 2
C25 C 1.1976(11) 0.4627(10) 0.2129(8) 0.120(2) Uani 0.763(5) 1 d . U P A 1
H25A H 1.2900 0.5558 0.2475 0.144 Uiso 0.763(5) 1 calc R . P A 1
H25B H 1.1199 0.4580 0.2596 0.144 Uiso 0.763(5) 1 calc R . P A 1
C25A C 1.242(4) 0.448(3) 0.193(3) 0.120(2) Uani 0.237(5) 1 d D . P A 2
H25C H 1.1724 0.4582 0.2439 0.144 Uiso 0.237(5) 1 calc R . P A 2
H25D H 1.3495 0.5213 0.2277 0.144 Uiso 0.237(5) 1 calc R . P A 2
C26 C 1.2431(9) 0.3436(8) 0.2091(6) 0.113(2) Uani 0.763(5) 1 d . U P A 1
H26A H 1.3296 0.3541 0.1700 0.135 Uiso 0.763(5) 1 calc R . P A 1
H26B H 1.2779 0.3496 0.2851 0.135 Uiso 0.763(5) 1 calc R . P A 1
C26A C 1.228(3) 0.297(3) 0.156(2) 0.113(2) Uani 0.237(5) 1 d D . P A 2
H26C H 1.2762 0.2836 0.2194 0.135 Uiso 0.237(5) 1 calc R . P A 2
H26D H 1.2898 0.2893 0.0980 0.135 Uiso 0.237(5) 1 calc R . P A 2

loop_
_atom_site_aniso_label
_atom_site_aniso_U_11
_atom_site_aniso_U_22
_atom_site_aniso_U_33
_atom_site_aniso_U_23
_atom_site_aniso_U_13
_atom_site_aniso_U_12
O1 0.0501(9) 0.0521(9) 0.0927(13) 0.0329(9) -0.0044(8) 0.0135(7)
O2 0.199(3) 0.0638(13) 0.0939(17) 0.0084(12) 0.0197(18) 0.0796(17)
O3 0.146(2) 0.0890(16) 0.130(2) 0.0617(15) 0.0795(18) 0.0870(17)
N1 0.0503(10) 0.0399(9) 0.0821(14) 0.0262(9) 0.0117(9) 0.0165(8)
N2 0.0565(11) 0.0406(9) 0.0594(11) 0.0147(8) 0.0053(9) 0.0149(8)
N3 0.153(3) 0.0663(15) 0.0727(15) 0.0393(13) 0.0491(17) 0.0739(18)
N4 0.096(4) 0.103(4) 0.122(5) 0.068(4) 0.062(3) 0.065(3)
N4A 0.096(4) 0.103(4) 0.122(5) 0.068(4) 0.062(3) 0.065(3)
C1 0.0406(11) 0.0445(11) 0.0755(15) 0.0268(10) 0.0134(10) 0.0189(9)
C2 0.0529(12) 0.0396(10) 0.0573(12) 0.0214(9) 0.0178(9) 0.0227(9)
C3 0.0687(14) 0.0422(11) 0.0536(12) 0.0203(9) 0.0234(10) 0.0313(10)
C4 0.0581(13) 0.0459(11) 0.0631(13) 0.0236(10) 0.0251(10) 0.0297(10)
C5 0.0784(16) 0.0472(12) 0.0775(16) 0.0327(12) 0.0324(13) 0.0365(12)
C6 0.119(2) 0.0684(16) 0.0615(15) 0.0349(13) 0.0303(15) 0.0591(17)
C7 0.130(3) 0.0646(16) 0.0488(13) 0.0179(12) 0.0097(15) 0.0510(17)
C8 0.106(2) 0.0431(12) 0.0528(13) 0.0121(10) 0.0129(13) 0.0327(13)
C9 0.0454(11) 0.0395(10) 0.0478(11) 0.0170(8) 0.0071(8) 0.0167(8)
C10 0.0486(13) 0.0678(16) 0.0805(17) 0.0297(14) -0.0044(12) 0.0116(12)
C11 0.0511(13) 0.0718(15) 0.0676(15) 0.0409(13) 0.0096(10) 0.0278(11)
C12 0.0506(12) 0.0548(12) 0.0504(11) 0.0262(10) 0.0138(9) 0.0272(10)
C13 0.0690(15) 0.0636(15) 0.0593(14) 0.0171(11) 0.0185(11) 0.0339(13)
C14 0.104(2) 0.092(2) 0.0791(19) 0.0319(16) 0.0375(17) 0.066(2)
C15 0.093(2) 0.121(3) 0.107(3) 0.062(2) 0.0476(19) 0.078(2)
C16 0.0532(15) 0.111(2) 0.111(2) 0.066(2) 0.0239(15) 0.0455(16)
C17 0.0898(19) 0.0369(11) 0.0540(13) 0.0154(9) 0.0068(12) 0.0245(12)
C18 0.106(2) 0.0487(13) 0.0574(13) 0.0270(11) 0.0301(13) 0.0481(14)
C19 0.0767(17) 0.0548(13) 0.0871(18) 0.0400(13) 0.0412(14) 0.0424(13)
C20 0.073(2) 0.0516(17) 0.0600(19) 0.0216(15) 0.0250(16) 0.0351(16)
C20A 0.073(2) 0.0516(17) 0.0600(19) 0.0216(15) 0.0250(16) 0.0351(16)
C21 0.087(3) 0.092(3) 0.096(4) 0.060(3) 0.043(2) 0.059(3)
C21A 0.087(3) 0.092(3) 0.096(4) 0.060(3) 0.043(2) 0.059(3)
C22 0.119(6) 0.089(3) 0.101(5) 0.043(4) 0.058(4) 0.049(4)
C22A 0.119(6) 0.089(3) 0.101(5) 0.043(4) 0.058(4) 0.049(4)
C23 0.126(6) 0.100(3) 0.110(3) 0.049(2) 0.031(6) 0.059(4)
C23A 0.126(6) 0.100(3) 0.110(3) 0.049(2) 0.031(6) 0.059(4)
C24 0.138(6) 0.088(3) 0.131(4) 0.067(3) 0.041(4) 0.039(4)
C24A 0.138(6) 0.088(3) 0.131(4) 0.067(3) 0.041(4) 0.039(4)
C25 0.132(6) 0.106(3) 0.122(4) 0.062(3) 0.032(3) 0.038(3)
C25A 0.132(6) 0.106(3) 0.122(4) 0.062(3) 0.032(3) 0.038(3)
C26 0.096(3) 0.134(5) 0.129(5) 0.076(4) 0.050(4) 0.048(4)
C26A 0.096(3) 0.134(5) 0.129(5) 0.076(4) 0.050(4) 0.048(4)

loop_
_atom_type_symbol
_atom_type_description
_atom_type_scat_dispersion_real
_atom_type_scat_dispersion_imag
_atom_type_scat_source
C C 0.0181 0.0091 'International Tables Vol C Tables 4.2.6.8 and 6.1.1.4'
H H 0.0000 0.0000 'International Tables Vol C Tables 4.2.6.8 and 6.1.1.4'
N N 0.0311 0.0180 'International Tables Vol C Tables 4.2.6.8 and 6.1.1.4'
O O 0.0492 0.0322 'International Tables Vol C Tables 4.2.6.8 and 6.1.1.4'

loop_
_geom_angle_atom_site_label_1
_geom_angle_atom_site_label_2
_geom_angle_atom_site_label_3
_geom_angle
_geom_angle_site_symmetry_1
_geom_angle_site_symmetry_3
_geom_angle_publ_flag
C1 N1 H1 124.0 . . ?
C1 N1 C4 111.99(19) . . ?
C4 N1 H1 124.0 . . ?
C9 N2 C10 113.92(19) . . ?
C17 N2 C9 118.9(2) . . ?
C17 N2 C10 127.2(2) . . ?
O2 N3 O3 123.3(3) . . ?
O2 N3 C18 119.6(3) . . ?
O3 N3 C18 117.1(3) . . ?
C21 N4 C22 120.1(5) . . ?
C21 N4 C26 110.8(5) . . ?
C26 N4 C22 113.5(6) . . ?
C21A N4A C22A 111(2) . . ?
C21A N4A C26A 128(2) . . ?
C22A N4A C26A 111(2) . . ?
O1 C1 N1 126.6(2) . . ?
O1 C1 C2 125.20(19) . . ?
N1 C1 C2 108.2(2) . . ?
C1 C2 C9 109.78(18) . . ?
C1 C2 C19 107.18(19) . . ?
C3 C2 C1 102.06(17) . . ?
C3 C2 C9 114.53(18) . . ?
C3 C2 C19 115.52(19) . . ?
C9 C2 C19 107.37(17) . . ?
C4 C3 C2 108.6(2) . . ?
C8 C3 C2 132.4(2) . . ?
C8 C3 C4 118.9(2) . . ?
C3 C4 N1 109.1(2) . . ?
C5 C4 N1 128.1(2) . . ?
C5 C4 C3 122.8(2) . . ?
C4 C5 H5 121.1 . . ?
C4 C5 C6 117.7(2) . . ?
C6 C5 H5 121.1 . . ?
C5 C6 H6 119.6 . . ?
C5 C6 C7 120.7(2) . . ?
C7 C6 H6 119.6 . . ?
C6 C7 H7 119.4 . . ?
C6 C7 C8 121.3(3) . . ?
C8 C7 H7 119.4 . . ?
C3 C8 C7 118.5(2) . . ?
C3 C8 H8 120.7 . . ?
C7 C8 H8 120.7 . . ?
N2 C9 C2 109.31(17) . . ?
N2 C9 H9 108.1 . . ?
N2 C9 C12 102.10(17) . . ?
C2 C9 H9 108.1 . . ?
C12 C9 C2 120.44(17) . . ?
C12 C9 H9 108.1 . . ?
N2 C10 H10A 111.4 . . ?
N2 C10 H10B 111.4 . . ?
N2 C10 C11 101.83(19) . . ?
H10A C10 H10B 109.3 . . ?
C11 C10 H10A 111.4 . . ?
C11 C10 H10B 111.4 . . ?
C12 C11 C10 111.6(2) . . ?
C12 C11 C16 120.3(3) . . ?
C16 C11 C10 128.1(3) . . ?
C11 C12 C9 110.2(2) . . ?
C13 C12 C9 129.3(2) . . ?
C13 C12 C11 120.3(2) . . ?
C12 C13 H13 120.4 . . ?
C12 C13 C14 119.3(3) . . ?
C14 C13 H13 120.4 . . ?
C13 C14 H14 119.8 . . ?
C15 C14 C13 120.3(3) . . ?
C15 C14 H14 119.8 . . ?
C14 C15 H15 119.6 . . ?
C16 C15 C14 120.8(3) . . ?
C16 C15 H15 119.6 . . ?
C11 C16 H16 120.5 . . ?
C15 C16 C11 119.0(3) . . ?
C15 C16 H16 120.5 . . ?
N2 C17 H17 119.4 . . ?
N2 C17 C18 121.3(2) . . ?
C18 C17 H17 119.4 . . ?
N3 C18 C19 118.5(3) . . ?
C17 C18 N3 116.7(3) . . ?
C17 C18 C19 124.7(2) . . ?
C2 C19 H19 102.6(19) . . ?
C18 C19 C2 110.0(2) . . ?
C18 C19 H19 111.0(19) . . ?
C18 C19 C20 107.6(2) . . ?
C18 C19 C20A 135.3(5) . . ?
C20 C19 C2 109.2(2) . . ?
C20 C19 H19 116.4(19) . . ?
C20A C19 C2 108.3(4) . . ?
C20A C19 H19 81.8(19) . . ?
C19 C20 H20 120.4 . . ?
C21 C20 C19 119.1(4) . . ?
C21 C20 H20 120.4 . . ?
C19 C20A H20A 121.1 . . ?
C21A C20A C19 117.7(12) . . ?
C21A C20A H20A 121.1 . . ?
N4 C21 H21 115.7 . . ?
C20 C21 N4 128.7(5) . . ?
C20 C21 H21 115.7 . . ?
N4A C21A H21A 111.1 . . ?
C20A C21A N4A 137.7(18) . . ?
C20A C21A H21A 111.1 . . ?
N4 C22 H22A 108.9 . . ?
N4 C22 H22B 108.9 . . ?
N4 C22 C23 113.5(9) . . ?
H22A C22 H22B 107.7 . . ?
C23 C22 H22A 108.9 . . ?
C23 C22 H22B 108.9 . . ?
N4A C22A H22C 112.4 . . ?
N4A C22A H22D 112.4 . . ?
H22C C22A H22D 110.0 . . ?
C23A C22A N4A 97(4) . . ?
C23A C22A H22C 112.4 . . ?
C23A C22A H22D 112.4 . . ?
C22 C23 H23A 110.5 . . ?
C22 C23 H23B 110.5 . . ?
H23A C23 H23B 108.7 . . ?
C24 C23 C22 106.3(9) . . ?
C24 C23 H23A 110.5 . . ?
C24 C23 H23B 110.5 . . ?
C22A C23A H23C 103.3 . . ?
C22A C23A H23D 103.3 . . ?
C22A C23A C24A 135(4) . . ?
H23C C23A H23D 105.2 . . ?
C24A C23A H23C 103.3 . . ?
C24A C23A H23D 103.3 . . ?
C23 C24 H24A 108.9 . . ?
C23 C24 H24B 108.9 . . ?
C23 C24 C25 113.3(10) . . ?
H24A C24 H24B 107.7 . . ?
C25 C24 H24A 108.9 . . ?
C25 C24 H24B 108.9 . . ?
C23A C24A H24C 111.2 . . ?
C23A C24A H24D 111.2 . . ?
H24C C24A H24D 109.1 . . ?
C25A C24A C23A 103(4) . . ?
C25A C24A H24C 111.2 . . ?
C25A C24A H24D 111.2 . . ?
C24 C25 H25A 109.1 . . ?
C24 C25 H25B 109.1 . . ?
H25A C25 H25B 107.8 . . ?
C26 C25 C24 112.5(7) . . ?
C26 C25 H25A 109.1 . . ?
C26 C25 H25B 109.1 . . ?
C24A C25A H25C 112.1 . . ?
C24A C25A H25D 112.1 . . ?
C24A C25A C26A 98(2) . . ?
H25C C25A H25D 109.7 . . ?
C26A C25A H25C 112.1 . . ?
C26A C25A H25D 112.1 . . ?
N4 C26 C25 109.2(7) . . ?
N4 C26 H26A 109.8 . . ?
N4 C26 H26B 109.8 . . ?
C25 C26 H26A 109.8 . . ?
C25 C26 H26B 109.8 . . ?
H26A C26 H26B 108.3 . . ?
N4A C26A H26C 108.2 . . ?
N4A C26A H26D 108.2 . . ?
C25A C26A N4A 116(3) . . ?
C25A C26A H26C 108.2 . . ?
C25A C26A H26D 108.2 . . ?
H26C C26A H26D 107.4 . . ?

loop_
_geom_bond_atom_site_label_1
_geom_bond_atom_site_label_2
_geom_bond_distance
_geom_bond_site_symmetry_2
_geom_bond_publ_flag
O1 C1 1.227(3) . ?
O2 N3 1.229(4) . ?
O3 N3 1.242(4) . ?
N1 H1 0.8600 . ?
N1 C1 1.348(3) . ?
N1 C4 1.399(3) . ?
N2 C9 1.461(3) . ?
N2 C10 1.464(3) . ?
N2 C17 1.328(3) . ?
N3 C18 1.439(3) . ?
N4 C21 1.386(8) . ?
N4 C22 1.468(8) . ?
N4 C26 1.448(9) . ?
N4A C21A 1.38(3) . ?
N4A C22A 1.49(3) . ?
N4A C26A 1.57(4) . ?
C1 C2 1.537(3) . ?
C2 C3 1.502(3) . ?
C2 C9 1.545(3) . ?
C2 C19 1.578(3) . ?
C3 C4 1.400(3) . ?
C3 C8 1.378(4) . ?
C4 C5 1.373(3) . ?
C5 H5 0.9300 . ?
C5 C6 1.376(4) . ?
C6 H6 0.9300 . ?
C6 C7 1.382(4) . ?
C7 H7 0.9300 . ?
C7 C8 1.396(4) . ?
C8 H8 0.9300 . ?
C9 H9 0.9800 . ?
C9 C12 1.504(3) . ?
C10 H10A 0.9700 . ?
C10 H10B 0.9700 . ?
C10 C11 1.493(4) . ?
C11 C12 1.383(3) . ?
C11 C16 1.390(4) . ?
C12 C13 1.382(3) . ?
C13 H13 0.9300 . ?
C13 C14 1.383(4) . ?
C14 H14 0.9300 . ?
C14 C15 1.377(5) . ?
C15 H15 0.9300 . ?
C15 C16 1.377(5) . ?
C16 H16 0.9300 . ?
C17 H17 0.9300 . ?
C17 C18 1.347(4) . ?
C18 C19 1.483(4) . ?
C19 H19 0.94(3) . ?
C19 C20 1.550(4) . ?
C19 C20A 1.540(12) . ?
C20 H20 0.9300 . ?
C20 C21 1.300(6) . ?
C20A H20A 0.9300 . ?
C20A C21A 1.27(2) . ?
C21 H21 0.9300 . ?
C21A H21A 0.9300 . ?
C22 H22A 0.9700 . ?
C22 H22B 0.9700 . ?
C22 C23 1.581(18) . ?
C22A H22C 0.9700 . ?
C22A H22D 0.9700 . ?
C22A C23A 1.36(6) . ?
C23 H23A 0.9700 . ?
C23 H23B 0.9700 . ?
C23 C24 1.505(10) . ?
C23A H23C 0.9700 . ?
C23A H23D 0.9700 . ?
C23A C24A 1.51(2) . ?
C24 H24A 0.9700 . ?
C24 H24B 0.9700 . ?
C24 C25 1.528(9) . ?
C24A H24C 0.9700 . ?
C24A H24D 0.9700 . ?
C24A C25A 1.50(2) . ?
C25 H25A 0.9700 . ?
C25 H25B 0.9700 . ?
C25 C26 1.508(10) . ?
C25A H25C 0.9700 . ?
C25A H25D 0.9700 . ?
C25A C26A 1.513(19) . ?
C26 H26A 0.9700 . ?
C26 H26B 0.9700 . ?
C26A H26C 0.9700 . ?
C26A H26D 0.9700 . ?

loop_
_geom_hbond_atom_site_label_D
_geom_hbond_atom_site_label_H
_geom_hbond_atom_site_label_A
_geom_hbond_distance_DH
_geom_hbond_distance_HA
_geom_hbond_distance_DA
_geom_hbond_angle_DHA
_geom_hbond_site_symmetry_A
N1 H1 O1 0.86 2.05 2.890(2) 165.2 2_766

loop_
_geom_torsion_atom_site_label_1
_geom_torsion_atom_site_label_2
_geom_torsion_atom_site_label_3
_geom_torsion_atom_site_label_4
_geom_torsion
_geom_torsion_site_symmetry_1
_geom_torsion_site_symmetry_2
_geom_torsion_site_symmetry_3
_geom_torsion_site_symmetry_4
_geom_torsion_publ_flag
O1 C1 C2 C3 179.7(2) . . . . ?
O1 C1 C2 C9 57.8(3) . . . . ?
O1 C1 C2 C19 -58.5(3) . . . . ?
O2 N3 C18 C17 18.0(4) . . . . ?
O2 N3 C18 C19 -164.8(3) . . . . ?
O3 N3 C18 C17 -160.2(2) . . . . ?
O3 N3 C18 C19 17.1(4) . . . . ?
N1 C1 C2 C3 -1.0(2) . . . . ?
N1 C1 C2 C9 -122.9(2) . . . . ?
N1 C1 C2 C19 120.8(2) . . . . ?
N1 C4 C5 C6 179.1(2) . . . . ?
N2 C9 C12 C11 6.4(2) . . . . ?
N2 C9 C12 C13 -178.7(2) . . . . ?
N2 C10 C11 C12 0.7(3) . . . . ?
N2 C10 C11 C16 -177.2(3) . . . . ?
N2 C17 C18 N3 165.4(2) . . . . ?
N2 C17 C18 C19 -11.6(4) . . . . ?
N3 C18 C19 C2 175.6(2) . . . . ?
N3 C18 C19 C20 56.7(3) . . . . ?
N3 C18 C19 C20A 28.1(8) . . . . ?
N4 C22 C23 C24 52.7(12) . . . . ?
N4A C22A C23A C24A 58(8) . . . . ?
C1 N1 C4 C3 0.6(3) . . . . ?
C1 N1 C4 C5 -178.9(2) . . . . ?
C1 C2 C3 C4 1.3(2) . . . . ?
C1 C2 C3 C8 179.1(3) . . . . ?
C1 C2 C9 N2 -176.54(16) . . . . ?
C1 C2 C9 C12 65.8(2) . . . . ?
C1 C2 C19 C18 159.5(2) . . . . ?
C1 C2 C19 C20 -82.6(3) . . . . ?
C1 C2 C19 C20A -44.0(6) . . . . ?
C2 C3 C4 N1 -1.3(2) . . . . ?
C2 C3 C4 C5 178.3(2) . . . . ?
C2 C3 C8 C7 -177.3(3) . . . . ?
C2 C9 C12 C11 127.6(2) . . . . ?
C2 C9 C12 C13 -57.5(3) . . . . ?
C2 C19 C20 C21 102.3(4) . . . . ?
C2 C19 C20A C21A -106.4(11) . . . . ?
C3 C2 C9 N2 69.4(2) . . . . ?
C3 C2 C9 C12 -48.3(3) . . . . ?
C3 C2 C19 C18 -87.6(2) . . . . ?
C3 C2 C19 C20 30.3(3) . . . . ?
C3 C2 C19 C20A 68.9(6) . . . . ?
C3 C4 C5 C6 -0.3(4) . . . . ?
C4 N1 C1 O1 179.6(2) . . . . ?
C4 N1 C1 C2 0.3(3) . . . . ?
C4 C3 C8 C7 0.3(4) . . . . ?
C4 C5 C6 C7 -0.1(4) . . . . ?
C5 C6 C7 C8 0.5(5) . . . . ?
C6 C7 C8 C3 -0.6(5) . . . . ?
C8 C3 C4 N1 -179.4(2) . . . . ?
C8 C3 C4 C5 0.1(4) . . . . ?
C9 N2 C10 C11 3.7(3) . . . . ?
C9 N2 C17 C18 -8.8(3) . . . . ?
C9 C2 C3 C4 119.9(2) . . . . ?
C9 C2 C3 C8 -62.4(3) . . . . ?
C9 C2 C19 C18 41.6(3) . . . . ?
C9 C2 C19 C20 159.5(2) . . . . ?
C9 C2 C19 C20A -161.9(5) . . . . ?
C9 C12 C13 C14 -173.3(2) . . . . ?
C10 N2 C9 C2 -134.8(2) . . . . ?
C10 N2 C9 C12 -6.2(2) . . . . ?
C10 N2 C17 C18 171.8(2) . . . . ?
C10 C11 C12 C9 -4.6(3) . . . . ?
C10 C11 C12 C13 180.0(2) . . . . ?
C10 C11 C16 C15 178.8(3) . . . . ?
C11 C12 C13 C14 1.1(4) . . . . ?
C12 C11 C16 C15 1.2(4) . . . . ?
C12 C13 C14 C15 0.6(4) . . . . ?
C13 C14 C15 C16 -1.4(5) . . . . ?
C14 C15 C16 C11 0.5(5) . . . . ?
C16 C11 C12 C9 173.4(2) . . . . ?
C16 C11 C12 C13 -2.0(4) . . . . ?
C17 N2 C9 C2 45.7(3) . . . . ?
C17 N2 C9 C12 174.38(19) . . . . ?
C17 N2 C10 C11 -176.9(2) . . . . ?
C17 C18 C19 C2 -7.4(4) . . . . ?
C17 C18 C19 C20 -126.3(3) . . . . ?
C17 C18 C19 C20A -154.9(7) . . . . ?
C18 C19 C20 C21 -138.3(3) . . . . ?
C18 C19 C20A C21A 41.4(14) . . . . ?
C19 C2 C3 C4 -114.6(2) . . . . ?
C19 C2 C3 C8 63.2(3) . . . . ?
C19 C2 C9 N2 -60.3(2) . . . . ?
C19 C2 C9 C12 -178.0(2) . . . . ?
C19 C20 C21 N4 178.7(5) . . . . ?
C19 C20A C21A N4A 178(2) . . . . ?
C21 N4 C22 C23 76.5(9) . . . . ?
C21 N4 C26 C25 -81.8(6) . . . . ?
C21A N4A C22A C23A 103(3) . . . . ?
C21A N4A C26A C25A -75(3) . . . . ?
C22 N4 C21 C20 12.0(9) . . . . ?
C22 N4 C26 C25 56.8(8) . . . . ?
C22 C23 C24 C25 -51.5(12) . . . . ?
C22A N4A C21A C20A -145(2) . . . . ?
C22A N4A C26A C25A 67(3) . . . . ?
C22A C23A C24A C25A -68(8) . . . . ?
C23 C24 C25 C26 55.9(10) . . . . ?
C23A C24A C25A C26A 53(3) . . . . ?
C24 C25 C26 N4 -55.1(7) . . . . ?
C24A C25A C26A N4A -67(3) . . . . ?
C26 N4 C21 C20 147.5(5) . . . . ?
C26 N4 C22 C23 -57.9(8) . . . . ?
C26A N4A C21A C20A -4(4) . . . . ?
C26A N4A C22A C23A -45(3) . . . . ?
